data_4119039
loop_
_publ_author_name
'Collin D. Morris'
'In Chung'
'Sungoh Park'
'Connor M. Harrison'
'Daniel J. Clark'
'Joon I. Jang'
'Mercouri G. Kanatzidis'

_publ_section_title
;
 Molecular Germanium Selenophosphate Salts: Phase-Change Properties and
 Strong Second Harmonic Generation
;
_journal_name_full 'Journal of the American Chemical Society'
_journal_page_first 20733
_journal_page_last 20744
_journal_paper_doi 10.1021/ja309386e
_journal_volume 134
_journal_year 2012
_chemical_formula_moiety 'Ge P4 S12, 4(Rb)'
_chemical_formula_sum 'Ge P4 Rb4 S12'
_chemical_formula_weight 923.07
_chemical_name_systematic
; 
 ? 
;
_space_group_IT_number 15
_symmetry_cell_setting monoclinic
_symmetry_space_group_name_Hall '-C 2yc'
_symmetry_space_group_name_H-M 'C 1 2/c 1'
_atom_sites_solution_primary direct
_atom_sites_solution_secondary difmap
_audit_creation_method SHELXL-97
_cell_angle_alpha 90.00
_cell_angle_beta 100.622(4)
_cell_angle_gamma 90.00
_cell_formula_units_Z 4
_cell_length_a 12.3217(6)
_cell_length_b 8.0462(3)
_cell_length_c 23.5743(11)
_cell_measurement_reflns_used 8495
_cell_measurement_temperature 293(2)
_cell_measurement_theta_max 29.51
_cell_measurement_theta_min 1.76
_cell_volume 2297.17(18)
_computing_cell_refinement 'STOE X-AREA'
_computing_data_collection 'STOE X-AREA'
_computing_data_reduction 'STOE X-RED'
_computing_structure_refinement 'SHELXL-97 (Sheldrick, 2008)'
_computing_structure_solution 'SHELXS-97 (Sheldrick, 2008)'
_diffrn_ambient_temperature 293(2)
_diffrn_detector_area_resol_mean 6.67
_diffrn_measured_fraction_theta_full 0.990
_diffrn_measured_fraction_theta_max 0.990
_diffrn_measurement_device_type 'STOE IPDS 2'
_diffrn_measurement_method 'rotation method'
_diffrn_radiation_monochromator graphite
_diffrn_radiation_source 'fine-focus sealed tube'
_diffrn_radiation_type MoK\a
_diffrn_radiation_wavelength 0.71073
_diffrn_reflns_av_R_equivalents 0.0453
_diffrn_reflns_av_sigmaI/netI 0.0398
_diffrn_reflns_limit_h_max 16
_diffrn_reflns_limit_h_min -16
_diffrn_reflns_limit_k_max 10
_diffrn_reflns_limit_k_min -11
_diffrn_reflns_limit_l_max 32
_diffrn_reflns_limit_l_min -32
_diffrn_reflns_number 10664
_diffrn_reflns_theta_full 29.22
_diffrn_reflns_theta_max 29.22
_diffrn_reflns_theta_min 1.76
_exptl_absorpt_coefficient_mu 11.110
_exptl_absorpt_correction_T_max 0.7314
_exptl_absorpt_correction_T_min 0.2855
_exptl_absorpt_correction_type numerical
_exptl_crystal_colour yellow
_exptl_crystal_density_diffrn 2.669
_exptl_crystal_description plate
_exptl_crystal_F_000 1728
_exptl_crystal_size_max 0.1583
_exptl_crystal_size_mid 0.0988
_exptl_crystal_size_min 0.0428
_refine_diff_density_max 0.520
_refine_diff_density_min -0.582
_refine_diff_density_rms 0.110
_refine_ls_extinction_method none
_refine_ls_goodness_of_fit_ref 1.136
_refine_ls_matrix_type full
_refine_ls_number_parameters 96
_refine_ls_number_reflns 3083
_refine_ls_number_restraints 0
_refine_ls_restrained_S_all 1.136
_refine_ls_R_factor_all 0.0609
_refine_ls_R_factor_gt 0.0403
_refine_ls_shift/su_max 0.000
_refine_ls_shift/su_mean 0.000
_refine_ls_structure_factor_coef Fsqd
_refine_ls_weighting_details 'calc w=1/[\s^2^(Fo^2^)+(0.0184P)^2^+0.0000P] where P=(Fo^2^+2Fc^2^)/3'
_refine_ls_weighting_scheme calc
_refine_ls_wR_factor_gt 0.0507
_refine_ls_wR_factor_ref 0.0536
_reflns_number_gt 2425
_reflns_number_total 3083
_reflns_threshold_expression >2sigma(I)
_cod_data_source_file ja309386e_si_002_2.cif
_cod_data_source_block rb4gep4s12
_cod_original_sg_symbol_H-M 'C 2/c'
_cod_database_code 4119039

loop_
_symmetry_equiv_pos_as_xyz
'x, y, z'
'-x, y, -z+1/2'
'x+1/2, y+1/2, z'
'-x+1/2, y+1/2, -z+1/2'
'-x, -y, -z'
'x, -y, z-1/2'
'-x+1/2, -y+1/2, -z'
'x+1/2, -y+1/2, z-1/2'

loop_
_atom_site_label
_atom_site_type_symbol
_atom_site_fract_x
_atom_site_fract_y
_atom_site_fract_z
_atom_site_U_iso_or_equiv
_atom_site_adp_type
_atom_site_occupancy
_atom_site_symmetry_multiplicity
_atom_site_calc_flag
_atom_site_refinement_flags
P1 P 0.09046(7) 0.20035(10) 0.37194(4) 0.02081(17) Uani 1 1 d .
P2 P 0.35395(7) 0.43608(10) 0.11635(4) 0.02163(17) Uani 1 1 d .
S1 S 0.06826(8) 0.28465(12) 0.44654(4) 0.0312(2) Uani 1 1 d .
S2 S 0.18261(8) 0.32737(11) 0.32660(4) 0.0303(2) Uani 1 1 d .
S3 S 0.06742(7) 0.15703(10) 0.18171(4) 0.02498(18) Uani 1 1 d .
S4 S 0.19835(7) 0.43581(13) 0.07835(4) 0.0330(2) Uani 1 1 d .
S5 S 0.45689(8) 0.30301(12) 0.08064(5) 0.0357(2) Uani 1 1 d .
S6 S 0.36071(7) 0.36819(11) 0.20593(4) 0.02713(19) Uani 1 1 d .
Ge Ge 0.0000 0.02587(6) 0.2500 0.02109(11) Uani 1 2 d S
Rb1 Rb 0.18823(3) 0.01982(5) 0.048152(16) 0.03806(10) Uani 1 1 d .
Rb2 Rb 0.40650(4) 0.07250(5) 0.31386(2) 0.04164(11) Uani 1 1 d .

loop_
_atom_site_aniso_label
_atom_site_aniso_U_11
_atom_site_aniso_U_22
_atom_site_aniso_U_33
_atom_site_aniso_U_23
_atom_site_aniso_U_13
_atom_site_aniso_U_12
P1 0.0216(4) 0.0227(4) 0.0170(4) -0.0009(3) 0.0006(3) 0.0008(3)
P2 0.0234(4) 0.0225(4) 0.0181(4) -0.0024(3) 0.0016(3) -0.0026(3)
S1 0.0338(5) 0.0370(5) 0.0230(4) -0.0090(4) 0.0054(4) 0.0034(4)
S2 0.0341(5) 0.0297(4) 0.0270(5) 0.0025(4) 0.0051(4) -0.0053(4)
S3 0.0214(4) 0.0298(4) 0.0220(4) 0.0033(3) -0.0005(3) -0.0038(3)
S4 0.0229(4) 0.0467(5) 0.0269(5) -0.0070(4) -0.0019(4) -0.0051(4)
S5 0.0400(5) 0.0335(5) 0.0354(5) -0.0060(4) 0.0118(4) 0.0071(4)
S6 0.0325(5) 0.0278(4) 0.0197(4) 0.0019(3) 0.0011(4) -0.0099(3)
Ge 0.0234(2) 0.0220(2) 0.0162(2) 0.000 -0.0008(2) 0.000
Rb1 0.0430(2) 0.0415(2) 0.02775(19) 0.00114(16) 0.00161(16) 0.00328(17)
Rb2 0.0466(2) 0.03194(19) 0.0506(3) 0.00576(18) 0.0199(2) -0.00103(17)

loop_
_atom_type_symbol
_atom_type_description
_atom_type_scat_dispersion_real
_atom_type_scat_dispersion_imag
_atom_type_scat_source
P P 0.1023 0.0942 'International Tables Vol C Tables 4.2.6.8 and 6.1.1.4'
S S 0.1246 0.1234 'International Tables Vol C Tables 4.2.6.8 and 6.1.1.4'
Ge Ge 0.1547 1.8001 'International Tables Vol C Tables 4.2.6.8 and 6.1.1.4'
Rb Rb -0.9393 2.9676 'International Tables Vol C Tables 4.2.6.8 and 6.1.1.4'

loop_
_geom_angle_atom_site_label_1
_geom_angle_atom_site_label_2
_geom_angle_atom_site_label_3
_geom_angle
_geom_angle_site_symmetry_1
_geom_angle_site_symmetry_3
S1 P1 S2 119.78(6) . .
S1 P1 S3 109.00(5) . 2
S2 P1 S3 108.27(5) . 2
S1 P1 P2 108.07(5) . 4_545
S2 P1 P2 111.36(5) . 4_545
S3 P1 P2 98.18(4) 2 4_545
S1 P1 Rb2 83.05(4) . 3_455
S2 P1 Rb2 76.43(4) . 3_455
S3 P1 Rb2 60.41(3) 2 3_455
P2 P1 Rb2 158.48(4) 4_545 3_455
S1 P1 Rb1 62.90(4) . 4
S2 P1 Rb1 60.60(3) . 4
S3 P1 Rb1 148.86(4) 2 4
P2 P1 Rb1 112.95(4) 4_545 4
Rb2 P1 Rb1 88.45(2) 3_455 4
S4 P2 S5 117.26(6) . .
S4 P2 S6 107.66(6) . .
S5 P2 S6 111.60(6) . .
S4 P2 P1 108.00(5) . 4
S5 P2 P1 111.35(5) . 4
S6 P2 P1 99.41(5) . 4
S4 P2 Rb1 66.37(4) . 7
S5 P2 Rb1 66.09(4) . 7
S6 P2 Rb1 169.28(4) . 7
P1 P2 Rb1 91.04(3) 4 7
S4 P2 Rb2 53.14(4) . 4
S5 P2 Rb2 162.12(5) . 4
S6 P2 Rb2 63.92(3) . 4
P1 P2 Rb2 86.52(3) 4 4
Rb1 P2 Rb2 114.79(2) 7 4
P1 S1 Rb1 87.64(4) . 4
P1 S1 Rb1 104.95(4) . 6_556
Rb1 S1 Rb1 95.76(2) 4 6_556
P1 S1 Rb1 95.14(4) . 2
Rb1 S1 Rb1 175.93(3) 4 2
Rb1 S1 Rb1 80.66(2) 6_556 2
P1 S2 Rb1 89.40(4) . 4
P1 S2 Rb2 106.48(4) . .
Rb1 S2 Rb2 95.16(2) 4 .
P1 S2 Rb2 129.03(4) . 4
Rb1 S2 Rb2 121.41(3) 4 4
Rb2 S2 Rb2 109.41(3) . 4
P1 S2 Rb2 73.95(4) . 3_455
Rb1 S2 Rb2 95.58(2) 4 3_455
Rb2 S2 Rb2 169.26(3) . 3_455
Rb2 S2 Rb2 64.301(18) 4 3_455
P1 S3 Ge 94.89(4) 2 .
P1 S3 Rb2 85.85(3) 2 4
Ge S3 Rb2 119.95(4) . 4
P1 S3 Rb1 90.55(4) 2 .
Ge S3 Rb1 134.94(3) . .
Rb2 S3 Rb1 105.03(2) 4 .
P2 S4 Rb2 97.97(4) . 4
P2 S4 Rb1 95.24(4) . .
Rb2 S4 Rb1 119.34(3) 4 .
P2 S4 Rb1 83.11(4) . 7
Rb2 S4 Rb1 154.36(3) 4 7
Rb1 S4 Rb1 85.88(2) . 7
P2 S5 Rb2 105.26(5) . 2_655
P2 S5 Rb1 83.32(4) . 7
Rb2 S5 Rb1 169.04(3) 2_655 7
P2 S5 Rb1 115.66(4) . 3
Rb2 S5 Rb1 96.92(3) 2_655 3
Rb1 S5 Rb1 85.14(3) 7 3
P2 S5 Rb1 79.30(4) . .
Rb2 S5 Rb1 96.54(3) 2_655 .
Rb1 S5 Rb1 78.10(2) 7 .
Rb1 S5 Rb1 156.19(3) 3 .
P2 S6 Ge 101.45(4) . 3
P2 S6 Rb2 149.67(4) . .
Ge S6 Rb2 92.38(3) 3 .
P2 S6 Rb2 83.67(4) . 4
Ge S6 Rb2 113.81(3) 3 4
Rb2 S6 Rb2 115.31(3) . 4
P2 S6 Rb2 86.15(4) . 2_655
Ge S6 Rb2 83.14(3) 3 2_655
Rb2 S6 Rb2 68.69(2) . 2_655
Rb2 S6 Rb2 161.66(3) 4 2_655
S3 Ge S3 122.98(5) 2 .
S3 Ge S6 104.51(3) 2 3_445
S3 Ge S6 107.00(3) . 3_445
S3 Ge S6 107.00(3) 2 4_545
S3 Ge S6 104.51(3) . 4_545
S6 Ge S6 110.68(5) 3_445 4_545
S3 Ge Rb2 147.42(3) 2 4_545
S3 Ge Rb2 89.36(3) . 4_545
S6 Ge Rb2 64.93(3) 3_445 4_545
S6 Ge Rb2 55.47(2) 4_545 4_545
S3 Ge Rb2 89.36(3) 2 3_445
S3 Ge Rb2 147.42(3) . 3_445
S6 Ge Rb2 55.47(2) 3_445 3_445
S6 Ge Rb2 64.93(3) 4_545 3_445
Rb2 Ge Rb2 58.850(14) 4_545 3_445
S4 Rb1 S2 105.52(2) . 4_545
S4 Rb1 S5 77.11(2) . 7
S2 Rb1 S5 176.37(3) 4_545 7
S4 Rb1 S1 121.28(2) . 4_545
S2 Rb1 S1 58.29(2) 4_545 4_545
S5 Rb1 S1 122.67(2) 7 4_545
S4 Rb1 S4 94.12(2) . 7
S2 Rb1 S4 125.09(3) 4_545 7
S5 Rb1 S4 56.63(2) 7 7
S1 Rb1 S4 67.58(2) 4_545 7
S4 Rb1 S5 115.90(2) . 3_445
S2 Rb1 S5 81.76(2) 4_545 3_445
S5 Rb1 S5 94.86(3) 7 3_445
S1 Rb1 S5 116.15(2) 4_545 3_445
S4 Rb1 S5 133.67(2) 7 3_445
S4 Rb1 S1 144.11(2) . 6
S2 Rb1 S1 109.65(2) 4_545 6
S5 Rb1 S1 67.45(2) 7 6
S1 Rb1 S1 84.24(2) 4_545 6
S4 Rb1 S1 71.40(2) 7 6
S5 Rb1 S1 63.58(2) 3_445 6
S4 Rb1 S1 56.47(2) . 2
S2 Rb1 S1 118.32(2) 4_545 2
S5 Rb1 S1 60.88(2) 7 2
S1 Rb1 S1 175.93(3) 4_545 2
S4 Rb1 S1 115.32(2) 7 2
S5 Rb1 S1 64.26(2) 3_445 2
S1 Rb1 S1 99.34(2) 6 2
S4 Rb1 P2 96.49(2) . 7
S2 Rb1 P2 149.55(2) 4_545 7
S5 Rb1 P2 30.59(2) 7 7
S1 Rb1 P2 92.37(2) 4_545 7
S4 Rb1 P2 30.522(19) 7 7
S5 Rb1 P2 107.45(2) 3_445 7
S1 Rb1 P2 54.53(2) 6 7
S1 Rb1 P2 91.30(2) 2 7
S4 Rb1 S3 63.74(2) . .
S2 Rb1 S3 67.61(2) 4_545 .
S5 Rb1 S3 111.95(2) 7 .
S1 Rb1 S3 125.04(2) 4_545 .
S4 Rb1 S3 157.69(2) 7 .
S5 Rb1 S3 61.37(2) 3_445 .
S1 Rb1 S3 124.67(2) 6 .
S1 Rb1 S3 51.229(19) 2 .
P2 Rb1 S3 142.50(2) 7 .
S4 Rb1 P1 122.72(2) . 4_545
S2 Rb1 P1 29.99(2) 4_545 4_545
S5 Rb1 P1 150.06(2) 7 4_545
S1 Rb1 P1 29.47(2) 4_545 4_545
S4 Rb1 P1 97.01(2) 7 4_545
S5 Rb1 P1 95.07(2) 3_445 4_545
S1 Rb1 P1 92.15(2) 6 4_545
S1 Rb1 P1 147.63(2) 2 4_545
P2 Rb1 P1 119.61(2) 7 4_545
S3 Rb1 P1 97.59(2) . 4_545
S4 Rb1 S5 53.25(2) . .
S2 Rb1 S5 81.72(2) 4_545 .
S5 Rb1 S5 101.90(2) 7 .
S1 Rb1 S5 68.17(2) 4_545 .
S4 Rb1 S5 70.13(2) 7 .
S5 Rb1 S5 156.19(3) 3_445 .
S1 Rb1 S5 138.89(2) 6 .
S1 Rb1 S5 109.72(2) 2 .
P2 Rb1 S5 95.43(2) 7 .
S3 Rb1 S5 96.37(2) . .
P1 Rb1 S5 78.73(2) 4_545 .
S4 Rb2 S5 79.75(3) 4_545 2_655
S4 Rb2 S3 71.83(2) 4_545 4_545
S5 Rb2 S3 120.19(3) 2_655 4_545
S4 Rb2 S6 140.84(3) 4_545 .
S5 Rb2 S6 99.16(2) 2_655 .
S3 Rb2 S6 135.27(3) 4_545 .
S4 Rb2 S2 72.38(2) 4_545 .
S5 Rb2 S2 84.64(3) 2_655 .
S3 Rb2 S2 130.85(2) 4_545 .
S6 Rb2 S2 68.57(2) . .
S4 Rb2 S6 57.68(2) 4_545 4_545
S5 Rb2 S6 132.43(3) 2_655 4_545
S3 Rb2 S6 68.45(2) 4_545 4_545
S6 Rb2 S6 101.307(18) . 4_545
S2 Rb2 S6 64.24(2) . 4_545
S4 Rb2 S6 136.25(3) 4_545 2_655
S5 Rb2 S6 56.81(2) 2_655 2_655
S3 Rb2 S6 123.64(2) 4_545 2_655
S6 Rb2 S6 60.36(3) . 2_655
S2 Rb2 S6 105.51(2) . 2_655
S6 Rb2 S6 161.66(3) 4_545 2_655
S4 Rb2 S2 114.16(3) 4_545 4_545
S5 Rb2 S2 164.43(3) 2_655 4_545
S3 Rb2 S2 61.68(2) 4_545 4_545
S6 Rb2 S2 74.71(2) . 4_545
S2 Rb2 S2 105.722(18) . 4_545
S6 Rb2 S2 63.13(2) 4_545 4_545
S6 Rb2 S2 108.46(2) 2_655 4_545
S4 Rb2 P1 75.61(2) 4_545 3_545
S5 Rb2 P1 89.09(2) 2_655 3_545
S3 Rb2 P1 33.733(19) 4_545 3_545
S6 Rb2 P1 143.43(2) . 3_545
S2 Rb2 P1 147.98(2) . 3_545
S6 Rb2 P1 98.85(2) 4_545 3_545
S6 Rb2 P1 96.99(2) 2_655 3_545
S2 Rb2 P1 87.89(2) 4_545 3_545
S4 Rb2 S2 103.65(2) 4_545 3_545
S5 Rb2 S2 84.82(2) 2_655 3_545
S3 Rb2 S2 54.30(2) 4_545 3_545
S6 Rb2 S2 115.30(2) . 3_545
S2 Rb2 S2 169.26(3) . 3_545
S6 Rb2 S2 122.60(2) 4_545 3_545
S6 Rb2 S2 70.13(2) 2_655 3_545
S2 Rb2 S2 85.02(2) 4_545 3_545
P1 Rb2 S2 29.621(19) 3_545 3_545
S4 Rb2 P2 28.889(19) 4_545 4_545
S5 Rb2 P2 100.35(2) 2_655 4_545
S3 Rb2 P2 78.14(2) 4_545 4_545
S6 Rb2 P2 117.09(2) . 4_545
S2 Rb2 P2 54.73(2) . 4_545
S6 Rb2 P2 32.415(19) 4_545 4_545
S6 Rb2 P2 153.38(2) 2_655 4_545
S2 Rb2 P2 95.15(2) 4_545 4_545
P1 Rb2 P2 95.98(2) 3_545 4_545
S2 Rb2 P2 125.59(2) 3_545 4_545
S4 Rb2 Rb2 158.39(2) 4_545 2_655
S5 Rb2 Rb2 105.93(2) 2_655 2_655
S3 Rb2 Rb2 87.674(17) 4_545 2_655
S6 Rb2 Rb2 59.886(18) . 2_655
S2 Rb2 Rb2 128.33(2) . 2_655
S6 Rb2 Rb2 121.50(2) 4_545 2_655
S6 Rb2 Rb2 51.424(15) 2_655 2_655
S2 Rb2 Rb2 58.549(18) 4_545 2_655
P1 Rb2 Rb2 83.563(16) 3_545 2_655
S2 Rb2 Rb2 57.152(17) 3_545 2_655
P2 Rb2 Rb2 153.70(2) 4_545 2_655

loop_
_geom_bond_atom_site_label_1
_geom_bond_atom_site_label_2
_geom_bond_distance
_geom_bond_site_symmetry_2
P1 S1 1.9506(13) .
P1 S2 1.9809(13) .
P1 S3 2.1445(11) 2
P1 P2 2.2355(12) 4_545
P1 Rb2 3.8516(9) 3_455
P1 Rb1 3.9622(9) 4
P2 S4 1.9609(12) .
P2 S5 1.9640(13) .
P2 S6 2.1680(12) .
P2 P1 2.2355(12) 4
P2 Rb1 3.8328(10) 7
S1 Rb1 3.5300(11) 4
S1 Rb1 3.5523(10) 6_556
S1 Rb1 3.8327(11) 2
S2 Rb1 3.4521(10) 4
S2 Rb2 3.4945(11) .
S2 Rb2 3.8367(10) 4
S2 Rb2 3.8960(11) 3_455
S3 P1 2.1444(11) 2
S3 Ge 2.2110(9) .
S3 Rb2 3.3581(9) 4
S3 Rb1 3.8828(10) .
S4 Rb2 3.2472(11) 4
S4 Rb1 3.4195(11) .
S4 Rb1 3.5371(11) 7
S5 Rb2 3.3038(11) 2_655
S5 Rb1 3.5279(11) 7
S5 Rb1 3.5440(12) 3
S5 Rb1 3.9752(11) .
S6 Ge 2.2310(9) 3
S6 Rb2 3.4532(9) .
S6 Rb2 3.6323(10) 4
S6 Rb2 3.8209(10) 2_655
Ge S3 2.2109(9) 2
Ge S6 2.2310(9) 3_445
Ge S6 2.2310(9) 4_545
Rb1 S2 3.4520(10) 4_545
Rb1 S5 3.5280(11) 7
Rb1 S1 3.5300(11) 4_545
Rb1 S4 3.5371(11) 7
Rb1 S5 3.5441(12) 3_445
Rb1 S1 3.5524(10) 6
Rb1 S1 3.8328(11) 2
Rb1 P2 3.8330(10) 7
Rb1 P1 3.9622(9) 4_545
Rb2 S4 3.2473(11) 4_545
Rb2 S5 3.3038(11) 2_655
Rb2 S3 3.3581(9) 4_545
Rb2 S6 3.6324(10) 4_545
Rb2 S6 3.8209(10) 2_655
Rb2 S2 3.8367(10) 4_545
Rb2 P1 3.8515(9) 3_545
Rb2 S2 3.8960(11) 3_545
